data_7113138
loop_
_publ_author_name
'Constable, Edwin C.'
'Harris, Kate'
'Housecroft, Catherine E.'
'Neuburger, Markus'
'Schaffner, Silvia'

_publ_section_title
;
 A metallopolymer case-history: polymer, ring or ligand reaction?
;
_journal_issue 42
_journal_name_full 'Chemical communications (Cambridge, England)'
_journal_page_first 5360
_journal_page_last 5362
_journal_paper_doi 10.1039/b811204e
_journal_year 2008
_chemical_formula_moiety 'C34 H30 Co N6 O2, 2(F6 P), 2(C2 H3 N)'
_chemical_formula_sum 'C38 H36 Co F12 N8 O2 P2'
_chemical_formula_weight 985.61
_space_group_IT_number 14
_symmetry_cell_setting monoclinic
_symmetry_space_group_name_Hall '-P 2ybc'
_symmetry_space_group_name_H-M 'P 1 21/c 1'
_atom_sites_solution_hydrogens geom
_atom_sites_solution_primary direct
_audit_creation_date 06-10-16
_audit_creation_method CRYSTALS_ver_12.84
_cell_angle_alpha 90
_cell_angle_beta 103.1996(7)
_cell_angle_gamma 90
_cell_formula_units_Z 4
_cell_length_a 9.82930(10)
_cell_length_b 21.7694(3)
_cell_length_c 19.6786(2)
_cell_measurement_reflns_used 18612
_cell_measurement_temperature 173
_cell_measurement_theta_max 28
_cell_measurement_theta_min 3
_cell_volume 4099.54(8)
_computing_cell_refinement 'DENZO/SCALEPACK (Otwinowski & Minor, 1997)'
_computing_data_collection 'COLLECT (Nonius, 1997-2001).'
_computing_data_reduction 'DENZO/SCALEPACK (Otwinowski & Minor, 1997)'
_computing_molecular_graphics 'CAMERON (Watkin et al., 1996)'
_computing_publication_material 'CRYSTALS (Betteridge et al., 2003)'
_computing_structure_refinement 'CRYSTALS (Betteridge et al., 2003)'
_computing_structure_solution 'SIR92 (Altomare et al., 1994)'
_diffrn_ambient_temperature 173
_diffrn_measured_fraction_theta_full 0.998
_diffrn_measured_fraction_theta_max 0.998
_diffrn_measurement_device_type 'Nonius KappaCCD'
_diffrn_measurement_method '\f & \w scans'
_diffrn_radiation_monochromator graphite
_diffrn_radiation_type 'Mo K\a'
_diffrn_radiation_wavelength 0.71073
_diffrn_reflns_av_R_equivalents 0.075
_diffrn_reflns_limit_h_max 12
_diffrn_reflns_limit_h_min -12
_diffrn_reflns_limit_k_max 28
_diffrn_reflns_limit_k_min -28
_diffrn_reflns_limit_l_max 25
_diffrn_reflns_limit_l_min -25
_diffrn_reflns_number 37341
_diffrn_reflns_theta_full 27.869
_diffrn_reflns_theta_max 27.869
_diffrn_reflns_theta_min 3.002
_diffrn_standards_number 0
_exptl_absorpt_coefficient_mu 0.598
_exptl_absorpt_correction_T_max 0.94
_exptl_absorpt_correction_T_min 0.93
_exptl_absorpt_correction_type multi-scan
_exptl_absorpt_process_details 'DENZO/SCALEPACK (Otwinowski & Minor, 1997)'
_exptl_crystal_colour 'dark red'
_exptl_crystal_density_diffrn 1.597
_exptl_crystal_description plate
_exptl_crystal_F_000 2004
_exptl_crystal_size_max 0.32
_exptl_crystal_size_mid 0.13
_exptl_crystal_size_min 0.11
_refine_diff_density_max 0.89
_refine_diff_density_min -0.93
_refine_ls_extinction_method None
_refine_ls_goodness_of_fit_ref 0.9868
_refine_ls_hydrogen_treatment constr
_refine_ls_matrix_type full
_refine_ls_number_parameters 568
_refine_ls_number_reflns 9705
_refine_ls_number_restraints 0
_refine_ls_R_factor_all 0.0988
_refine_ls_R_factor_gt 0.0445
_refine_ls_shift/su_max 0.000519
_refine_ls_structure_factor_coef Fsqd
_refine_ls_weighting_details
;
Method, part 1, Chebychev polynomial, (Watkin, 1994, Prince, 1982)
[weight] = 1.0/[A~0~*T~0~(x)+A~1~*T~1~(x) ... +A~n-1~]*T~n-1~(x)]
where A~i~ are the Chebychev coefficients listed below and x= Fcalc/Fmax
Method = Robust Weighting (Prince, 1982)
W = [weight] * [1-(deltaF/6*sigmaF)^2^]^2^
A~i~ are:
4.58 5.67 1.42
;
_refine_ls_weighting_scheme calc
_refine_ls_wR_factor_all 0.1515
_refine_ls_wR_factor_gt 0.0917
_refine_ls_wR_factor_ref 0.1515
_reflns_limit_h_max 12
_reflns_limit_h_min -12
_reflns_limit_k_max 28
_reflns_limit_k_min 0
_reflns_limit_l_max 25
_reflns_limit_l_min 0
_reflns_number_gt 4599
_reflns_number_total 9749
_reflns_threshold_expression I>2.0\s(I)
_oxford_diffrn_Wilson_B_factor 0.00
_oxford_diffrn_Wilson_scale 0.00
_oxford_refine_ls_scale 0.10822(3)
_oxford_structure_analysis_title '10161149 kh043_173k'
_cod_data_source_file b811204e.txt
_cod_data_source_block CRYSTALS_cif
_cod_depositor_comments
;
The following automatic conversions were performed:

'_symmetry_cell_setting' value 'Monoclinic' changed to 'monoclinic'
according to
/usr/data/users/saulius/automatic-downloads/retrospective/RSC/lib/dictionaries/cif_core.dic
dictionary named 'cif_core.dic' version 2.4.2 from 2011-04-26.

Automatic conversion script
Id: cif_fix_values 2281 2013-09-26 08:29:07Z andrius 
;
_cod_original_sg_symbol_H-M 'P 1 21/c 1 '
_cod_original_formula_sum 'C38 H36 Co1 F12 N8 O2 P2'
_cod_database_code 7113138

loop_
_symmetry_equiv_pos_as_xyz
x,y,z
-x,-y,-z
-x,y+1/2,-z+1/2
x,-y+1/2,z+1/2

loop_
_atom_site_label
_atom_site_type_symbol
_atom_site_fract_x
_atom_site_fract_y
_atom_site_fract_z
_atom_site_U_iso_or_equiv
_atom_site_occupancy
_atom_site_adp_type
_atom_site_refinement_flags_posn
Co1 Co 0.52309(5) 0.23840(2) 0.39871(2) 0.0253 1.0000 Uani .
N1 N 0.6389(3) 0.16539(14) 0.36387(16) 0.0277 1.0000 Uani .
N2 N 0.4428(3) 0.23966(14) 0.30018(14) 0.0242 1.0000 Uani .
N3 N 0.3688(3) 0.31028(14) 0.39102(16) 0.0284 1.0000 Uani .
N4 N 0.6690(3) 0.30291(14) 0.39895(15) 0.0272 1.0000 Uani .
N5 N 0.6010(3) 0.24067(14) 0.49493(15) 0.0257 1.0000 Uani .
N6 N 0.4039(3) 0.17444(14) 0.43040(15) 0.0276 1.0000 Uani .
N7 N 0.5691(6) 0.4214(2) 0.5713(3) 0.0682 1.0000 Uani .
N8 N 0.4822(5) 0.4123(2) 0.2191(2) 0.0615 1.0000 Uani .
C1 C 0.7364(4) 0.12810(19) 0.4018(2) 0.0344 1.0000 Uani .
C2 C 0.8025(5) 0.0825(2) 0.3719(2) 0.0400 1.0000 Uani .
C3 C 0.7681(5) 0.0755(2) 0.3001(2) 0.0424 1.0000 Uani .
C4 C 0.6668(4) 0.11307(19) 0.2605(2) 0.0347 1.0000 Uani .
C5 C 0.6029(4) 0.15717(17) 0.29388(19) 0.0283 1.0000 Uani .
C6 C 0.4899(4) 0.19880(16) 0.25705(18) 0.0262 1.0000 Uani .
C7 C 0.4329(4) 0.19747(17) 0.18613(18) 0.0276 1.0000 Uani .
C8 C 0.3238(4) 0.23803(17) 0.15809(18) 0.0277 1.0000 Uani .
C9 C 0.2781(4) 0.27991(17) 0.20166(18) 0.0281 1.0000 Uani .
C10 C 0.3419(4) 0.27927(17) 0.27254(18) 0.0265 1.0000 Uani .
C11 C 0.3050(4) 0.32233(17) 0.32408(18) 0.0271 1.0000 Uani .
C12 C 0.2143(4) 0.37136(18) 0.3056(2) 0.0340 1.0000 Uani .
C13 C 0.1876(5) 0.4091(2) 0.3579(2) 0.0406 1.0000 Uani .
C14 C 0.2511(5) 0.3962(2) 0.4272(2) 0.0418 1.0000 Uani .
C15 C 0.3414(4) 0.34650(19) 0.4411(2) 0.0366 1.0000 Uani .
C16 C 0.6968(4) 0.33308(18) 0.3445(2) 0.0327 1.0000 Uani .
C17 C 0.7932(4) 0.38011(19) 0.3523(2) 0.0370 1.0000 Uani .
C18 C 0.8623(4) 0.39795(19) 0.4187(2) 0.0370 1.0000 Uani .
C19 C 0.8348(4) 0.36708(18) 0.4757(2) 0.0317 1.0000 Uani .
C20 C 0.7393(4) 0.31929(17) 0.46443(19) 0.0271 1.0000 Uani .
C21 C 0.7035(4) 0.28130(16) 0.51985(18) 0.0258 1.0000 Uani .
C22 C 0.7669(4) 0.28464(17) 0.59050(18) 0.0273 1.0000 Uani .
C23 C 0.7207(4) 0.24390(17) 0.63577(17) 0.0272 1.0000 Uani .
C24 C 0.6112(4) 0.20280(17) 0.60932(18) 0.0270 1.0000 Uani .
C25 C 0.5537(4) 0.20261(16) 0.53860(18) 0.0253 1.0000 Uani .
C26 C 0.4385(4) 0.16354(16) 0.50062(18) 0.0258 1.0000 Uani .
C27 C 0.3675(4) 0.12024(18) 0.5312(2) 0.0331 1.0000 Uani .
C28 C 0.2593(4) 0.08685(19) 0.4893(2) 0.0387 1.0000 Uani .
C29 C 0.2259(4) 0.09798(19) 0.4181(2) 0.0385 1.0000 Uani .
C30 C 0.2999(4) 0.14170(18) 0.39059(19) 0.0316 1.0000 Uani .
C31 C 0.1408(4) 0.26703(19) 0.06187(19) 0.0327 1.0000 Uani .
C32 C 0.0945(4) 0.2521(2) -0.0146(2) 0.0392 1.0000 Uani .
C33 C 0.9052(4) 0.2749(2) 0.73026(19) 0.0338 1.0000 Uani .
C34 C 0.9555(4) 0.2621(2) 0.8069(2) 0.0422 1.0000 Uani .
C35 C 0.5174(5) 0.4644(2) 0.5862(2) 0.0487 1.0000 Uani .
C36 C 0.4501(7) 0.5178(3) 0.6058(3) 0.0668 1.0000 Uani .
C37 C 0.5275(5) 0.4551(2) 0.1991(2) 0.0449 1.0000 Uani .
C38 C 0.5846(6) 0.5087(3) 0.1720(3) 0.0627 1.0000 Uani .
O1 O 0.2704(3) 0.23400(13) 0.08877(12) 0.0310 1.0000 Uani .
O2 O 0.7752(3) 0.24172(13) 0.70507(12) 0.0306 1.0000 Uani .
P1 P 0.09757(12) 0.07543(5) 0.16484(6) 0.0382 1.0000 Uani .
P2 P 0.93364(13) 0.08269(5) 0.61097(6) 0.0401 1.0000 Uani .
F1 F 0.0782(5) 0.04948(16) 0.08714(16) 0.0843 1.0000 Uani .
F2 F 0.1132(4) 0.10155(16) 0.24142(15) 0.0765 1.0000 Uani .
F3 F 0.0789(3) 0.14369(12) 0.13420(17) 0.0565 1.0000 Uani .
F4 F 0.1146(4) 0.00712(13) 0.19358(17) 0.0663 1.0000 Uani .
F5 F -0.0674(3) 0.07227(15) 0.15581(19) 0.0681 1.0000 Uani .
F6 F 0.2618(3) 0.07921(17) 0.1733(3) 0.0897 1.0000 Uani .
F11 F 0.9447(4) 0.0394(2) 0.5483(2) 0.1001 1.0000 Uani .
F12 F 0.9262(5) 0.1264(2) 0.6731(2) 0.1205 1.0000 Uani .
F13 F 0.9135(4) 0.14093(18) 0.5617(2) 0.1009 1.0000 Uani .
F14 F 0.9517(4) 0.02494(17) 0.6601(2) 0.0865 1.0000 Uani .
F15 F 0.7686(3) 0.07488(17) 0.5911(2) 0.0792 1.0000 Uani .
F16 F 1.1002(3) 0.09077(15) 0.62963(16) 0.0623 1.0000 Uani .
H11 H 0.7590 0.1343 0.4506 0.0405 1.0000 Uiso R
H21 H 0.8703 0.0567 0.4000 0.0488 1.0000 Uiso R
H31 H 0.8146 0.0455 0.2779 0.0510 1.0000 Uiso R
H41 H 0.6415 0.1096 0.2114 0.0421 1.0000 Uiso R
H71 H 0.4663 0.1690 0.1566 0.0333 1.0000 Uiso R
H91 H 0.2061 0.3087 0.1836 0.0340 1.0000 Uiso R
H121 H 0.1731 0.3784 0.2588 0.0402 1.0000 Uiso R
H131 H 0.1276 0.4431 0.3465 0.0505 1.0000 Uiso R
H141 H 0.2331 0.4206 0.4642 0.0503 1.0000 Uiso R
H151 H 0.3867 0.3365 0.4879 0.0449 1.0000 Uiso R
H161 H 0.6469 0.3212 0.2993 0.0412 1.0000 Uiso R
H171 H 0.8114 0.4002 0.3124 0.0453 1.0000 Uiso R
H181 H 0.9284 0.4303 0.4251 0.0442 1.0000 Uiso R
H191 H 0.8799 0.3778 0.5221 0.0397 1.0000 Uiso R
H221 H 0.8398 0.3139 0.6073 0.0333 1.0000 Uiso R
H241 H 0.5781 0.1758 0.6397 0.0323 1.0000 Uiso R
H271 H 0.3910 0.1144 0.5801 0.0411 1.0000 Uiso R
H281 H 0.2085 0.0571 0.5096 0.0463 1.0000 Uiso R
H291 H 0.1529 0.0762 0.3886 0.0460 1.0000 Uiso R
H301 H 0.2762 0.1502 0.3421 0.0370 1.0000 Uiso R
H311 H 0.1555 0.3120 0.0675 0.0378 1.0000 Uiso R
H312 H 0.0676 0.2534 0.0869 0.0381 1.0000 Uiso R
H321 H 0.0090 0.2750 -0.0335 0.0588 1.0000 Uiso R
H322 H 0.1675 0.2639 -0.0382 0.0592 1.0000 Uiso R
H323 H 0.0739 0.2082 -0.0214 0.0587 1.0000 Uiso R
H331 H 0.8870 0.3197 0.7225 0.0410 1.0000 Uiso R
H332 H 0.9757 0.2615 0.7045 0.0415 1.0000 Uiso R
H341 H 1.0417 0.2851 0.8237 0.0634 1.0000 Uiso R
H342 H 0.8850 0.2754 0.8320 0.0633 1.0000 Uiso R
H343 H 0.9733 0.2180 0.8145 0.0630 1.0000 Uiso R
H361 H 0.4305 0.5463 0.5674 0.1041 1.0000 Uiso R
H362 H 0.5113 0.5372 0.6452 0.1043 1.0000 Uiso R
H363 H 0.3651 0.5056 0.6180 0.1037 1.0000 Uiso R
H381 H 0.5886 0.5417 0.2046 0.0952 1.0000 Uiso R
H382 H 0.5231 0.5194 0.1277 0.0958 1.0000 Uiso R
H383 H 0.6764 0.4995 0.1665 0.0952 1.0000 Uiso R

loop_
_atom_site_aniso_label
_atom_site_aniso_U_11
_atom_site_aniso_U_22
_atom_site_aniso_U_33
_atom_site_aniso_U_23
_atom_site_aniso_U_13
_atom_site_aniso_U_12
Co1 0.0263(2) 0.0261(2) 0.0223(2) 0.00031(19) 0.00288(17) -0.0008(2)
N1 0.0246(15) 0.0310(16) 0.0273(15) 0.0027(12) 0.0051(12) 0.0001(12)
N2 0.0185(13) 0.0342(16) 0.0187(13) 0.0043(11) 0.0018(10) -0.0068(12)
N3 0.0284(16) 0.0284(16) 0.0270(15) -0.0017(12) 0.0037(12) -0.0010(12)
N4 0.0299(16) 0.0248(14) 0.0263(14) 0.0012(12) 0.0052(12) 0.0032(12)
N5 0.0277(15) 0.0240(14) 0.0247(14) 0.0003(11) 0.0044(11) -0.0011(12)
N6 0.0274(15) 0.0277(15) 0.0261(15) -0.0024(12) 0.0029(12) 0.0025(12)
N7 0.075(3) 0.065(3) 0.061(3) -0.006(2) 0.006(2) 0.019(3)
N8 0.074(3) 0.058(3) 0.049(2) 0.008(2) 0.007(2) -0.012(2)
C1 0.0299(19) 0.041(2) 0.0303(19) 0.0065(16) 0.0021(15) 0.0032(16)
C2 0.039(2) 0.040(2) 0.039(2) 0.0072(18) 0.0027(18) 0.0090(18)
C3 0.042(2) 0.043(2) 0.043(2) 0.0010(19) 0.0108(19) 0.0154(19)
C4 0.037(2) 0.035(2) 0.0316(19) -0.0020(16) 0.0075(16) 0.0045(17)
C5 0.0258(18) 0.0289(18) 0.0288(18) 0.0015(14) 0.0030(14) 0.0004(14)
C6 0.0257(17) 0.0262(17) 0.0270(17) 0.0007(13) 0.0067(14) -0.0024(14)
C7 0.0241(17) 0.0327(19) 0.0268(17) 0.0009(14) 0.0072(14) 0.0010(14)
C8 0.0286(18) 0.0311(18) 0.0224(16) 0.0011(14) 0.0036(13) -0.0026(15)
C9 0.0251(17) 0.0306(18) 0.0266(17) 0.0010(14) 0.0018(14) 0.0026(14)
C10 0.0223(17) 0.0278(17) 0.0286(17) 0.0016(14) 0.0040(14) 0.0002(13)
C11 0.0253(17) 0.0284(18) 0.0275(17) 0.0015(14) 0.0058(14) -0.0013(14)
C12 0.037(2) 0.033(2) 0.0295(19) -0.0007(15) 0.0030(16) 0.0057(16)
C13 0.040(2) 0.035(2) 0.048(2) -0.0050(18) 0.0114(19) 0.0065(18)
C14 0.047(3) 0.042(2) 0.038(2) -0.0113(18) 0.0128(19) -0.0001(19)
C15 0.043(2) 0.037(2) 0.0296(19) -0.0050(16) 0.0087(17) -0.0026(18)
C16 0.037(2) 0.034(2) 0.0278(18) 0.0010(15) 0.0074(15) -0.0014(16)
C17 0.040(2) 0.036(2) 0.037(2) 0.0080(17) 0.0128(17) -0.0015(17)
C18 0.034(2) 0.032(2) 0.046(2) 0.0033(17) 0.0101(18) -0.0062(16)
C19 0.0286(19) 0.034(2) 0.0314(19) -0.0008(15) 0.0039(15) -0.0033(15)
C20 0.0250(17) 0.0265(17) 0.0293(17) 0.0019(14) 0.0050(14) 0.0004(14)
C21 0.0245(17) 0.0247(17) 0.0278(17) 0.0010(13) 0.0048(14) 0.0005(13)
C22 0.0281(18) 0.0273(17) 0.0259(17) -0.0016(14) 0.0052(14) -0.0030(14)
C23 0.0282(18) 0.0327(19) 0.0199(15) -0.0042(13) 0.0039(13) -0.0006(15)
C24 0.0298(18) 0.0270(17) 0.0241(16) 0.0018(13) 0.0058(14) 0.0009(14)
C25 0.0240(17) 0.0246(17) 0.0272(17) -0.0006(13) 0.0059(13) 0.0018(13)
C26 0.0239(17) 0.0251(17) 0.0275(17) -0.0002(13) 0.0040(13) -0.0001(13)
C27 0.035(2) 0.033(2) 0.0322(19) -0.0002(15) 0.0087(16) -0.0059(16)
C28 0.038(2) 0.036(2) 0.043(2) -0.0035(18) 0.0117(18) -0.0102(18)
C29 0.035(2) 0.038(2) 0.042(2) -0.0119(18) 0.0050(17) -0.0095(17)
C30 0.0311(19) 0.035(2) 0.0258(17) -0.0046(15) 0.0007(14) -0.0015(16)
C31 0.032(2) 0.037(2) 0.0267(17) 0.0043(15) 0.0013(15) 0.0022(16)
C32 0.038(2) 0.050(3) 0.0265(18) 0.0018(17) 0.0000(16) 0.0022(19)
C33 0.0288(19) 0.044(2) 0.0262(17) -0.0020(16) 0.0010(14) -0.0045(16)
C34 0.036(2) 0.057(3) 0.0293(19) 0.0016(19) -0.0001(16) -0.005(2)
C35 0.052(3) 0.054(3) 0.039(2) 0.002(2) 0.007(2) 0.000(2)
C36 0.080(4) 0.050(3) 0.081(4) -0.001(3) 0.041(3) 0.002(3)
C37 0.053(3) 0.044(3) 0.036(2) -0.0041(19) 0.007(2) 0.002(2)
C38 0.067(4) 0.049(3) 0.075(4) 0.002(3) 0.024(3) -0.003(3)
O1 0.0293(13) 0.0402(15) 0.0215(12) 0.0004(11) 0.0014(10) 0.0044(12)
O2 0.0298(13) 0.0393(15) 0.0214(12) -0.0005(10) 0.0029(10) -0.0060(11)
P1 0.0398(6) 0.0284(5) 0.0435(6) 0.0002(4) 0.0033(5) 0.0037(4)
P2 0.0455(6) 0.0312(5) 0.0407(6) -0.0025(4) 0.0034(5) -0.0036(5)
F1 0.135(3) 0.069(2) 0.0453(18) -0.0085(16) 0.013(2) 0.033(2)
F2 0.104(3) 0.068(2) 0.0426(16) -0.0159(15) -0.0144(17) 0.0229(19)
F3 0.0596(18) 0.0340(14) 0.077(2) 0.0124(13) 0.0172(15) 0.0062(13)
F4 0.094(2) 0.0317(14) 0.0657(19) 0.0066(13) 0.0021(17) 0.0050(15)
F5 0.0419(16) 0.067(2) 0.090(2) 0.0089(18) 0.0044(16) -0.0053(15)
F6 0.0406(18) 0.063(2) 0.165(4) 0.008(2) 0.023(2) 0.0101(16)
F11 0.080(3) 0.127(4) 0.087(3) -0.068(3) 0.006(2) -0.004(2)
F12 0.131(4) 0.125(4) 0.084(3) -0.056(3) -0.020(3) 0.067(3)
F13 0.087(3) 0.088(3) 0.099(3) 0.054(2) -0.040(2) -0.041(2)
F14 0.070(2) 0.074(2) 0.114(3) 0.052(2) 0.018(2) 0.0048(19)
F15 0.0425(17) 0.075(2) 0.115(3) 0.015(2) 0.0075(18) 0.0038(16)
F16 0.0493(17) 0.069(2) 0.0600(18) 0.0069(15) -0.0063(14) -0.0184(15)

loop_
_atom_type_symbol
_atom_type_scat_dispersion_real
_atom_type_scat_dispersion_imag
_atom_type_scat_Cromer_Mann_a1
_atom_type_scat_Cromer_Mann_b1
_atom_type_scat_Cromer_Mann_a2
_atom_type_scat_Cromer_Mann_b2
_atom_type_scat_Cromer_Mann_a3
_atom_type_scat_Cromer_Mann_b3
_atom_type_scat_Cromer_Mann_a4
_atom_type_scat_Cromer_Mann_b4
_atom_type_scat_Cromer_Mann_c
_atom_type_scat_source
C 0.0033 0.0016 2.3100 20.8439 1.0200 10.2075 1.5886 0.5687 0.8650 51.6512 0.2156 'International Tables Vol C 4.2.6.8 and 6.1.1.4'
H 0.0000 0.0000 0.4930 10.5109 0.3229 26.1257 0.1402 3.1424 0.0408 57.7998 0.0030 'International Tables Vol C 4.2.6.8 and 6.1.1.4'
Co 0.3494 0.9721 12.2841 4.2791 7.3409 0.2784 4.0034 13.5359 2.3488 71.1692 1.0118 'International Tables Vol C 4.2.6.8 and 6.1.1.4'
N 0.0061 0.0033 12.2126 0.0057 3.1322 9.8933 2.0125 28.9975 1.1663 0.5826 -11.5290 'International Tables Vol C 4.2.6.8 and 6.1.1.4'
O 0.0106 0.0060 3.0485 13.2771 2.2868 5.7011 1.5463 0.3239 0.8670 32.9089 0.2508 'International Tables Vol C 4.2.6.8 and 6.1.1.4'
P 0.1023 0.0942 6.4345 1.9067 4.1791 27.1570 1.7800 0.5260 1.4908 68.1645 1.1149 'International Tables Vol C 4.2.6.8 and 6.1.1.4'
F 0.0171 0.0103 3.5392 10.2825 2.6412 4.2944 1.5170 0.2615 1.0243 26.1476 0.2776 'International Tables Vol C 4.2.6.8 and 6.1.1.4'

loop_
_geom_angle_atom_site_label_1
_geom_angle_atom_site_label_2
_geom_angle_atom_site_label_3
_geom_angle
_geom_angle_publ_flag
N1 Co1 N2 79.31(12) yes
N1 Co1 N3 157.65(11) yes
N2 Co1 N3 78.38(12) yes
N1 Co1 N4 95.03(12) yes
N2 Co1 N4 96.97(12) yes
N3 Co1 N4 89.05(12) yes
N1 Co1 N5 102.55(12) yes
N2 Co1 N5 177.67(13) yes
N3 Co1 N5 99.79(12) yes
N4 Co1 N5 81.51(12) yes
N1 Co1 N6 88.60(12) yes
N2 Co1 N6 100.89(12) yes
N3 Co1 N6 94.23(12) yes
N4 Co1 N6 162.14(12) yes
N5 Co1 N6 80.63(12) yes
Co1 N1 C1 129.0(3) yes
Co1 N1 C5 112.8(2) yes
C1 N1 C5 118.2(3) yes
Co1 N2 C6 119.6(2) yes
Co1 N2 C10 121.2(2) yes
C6 N2 C10 119.2(3) yes
Co1 N3 C11 111.8(2) yes
Co1 N3 C15 129.2(3) yes
C11 N3 C15 118.6(3) yes
Co1 N4 C16 128.2(3) yes
Co1 N4 C20 113.1(2) yes
C16 N4 C20 118.5(3) yes
Co1 N5 C21 119.0(2) yes
Co1 N5 C25 120.4(2) yes
C21 N5 C25 120.6(3) yes
Co1 N6 C26 114.0(2) yes
Co1 N6 C30 127.4(3) yes
C26 N6 C30 118.6(3) yes
N1 C1 C2 122.7(4) yes
N1 C1 H11 116.8 no
C2 C1 H11 120.6 no
C1 C2 C3 118.9(4) yes
C1 C2 H21 120.8 no
C3 C2 H21 120.3 no
C2 C3 C4 119.1(4) yes
C2 C3 H31 120.7 no
C4 C3 H31 120.2 no
C3 C4 C5 119.1(4) yes
C3 C4 H41 121.1 no
C5 C4 H41 119.8 no
C4 C5 N1 122.0(3) yes
C4 C5 C6 123.9(3) yes
N1 C5 C6 114.1(3) yes
C5 C6 N2 114.3(3) yes
C5 C6 C7 124.4(3) yes
N2 C6 C7 121.3(3) yes
C6 C7 C8 118.8(3) yes
C6 C7 H71 120.7 no
C8 C7 H71 120.4 no
C7 C8 C9 119.7(3) yes
C7 C8 O1 116.3(3) yes
C9 C8 O1 124.0(3) yes
C8 C9 C10 118.4(3) yes
C8 C9 H91 121.2 no
C10 C9 H91 120.5 no
C9 C10 N2 122.6(3) yes
C9 C10 C11 123.6(3) yes
N2 C10 C11 113.8(3) yes
C10 C11 N3 114.4(3) yes
C10 C11 C12 123.3(3) yes
N3 C11 C12 122.3(3) yes
C11 C12 C13 118.7(4) yes
C11 C12 H121 119.7 no
C13 C12 H121 121.6 no
C12 C13 C14 119.2(4) yes
C12 C13 H131 120.2 no
C14 C13 H131 120.6 no
C13 C14 C15 118.3(4) yes
C13 C14 H141 121.1 no
C15 C14 H141 120.6 no
C14 C15 N3 122.9(4) yes
C14 C15 H151 120.4 no
N3 C15 H151 116.8 no
N4 C16 C17 122.5(4) yes
N4 C16 H161 117.4 no
C17 C16 H161 120.1 no
C16 C17 C18 119.3(4) yes
C16 C17 H171 120.3 no
C18 C17 H171 120.4 no
C17 C18 C19 118.9(4) yes
C17 C18 H181 120.6 no
C19 C18 H181 120.5 no
C18 C19 C20 119.0(4) yes
C18 C19 H191 121.7 no
C20 C19 H191 119.3 no
C19 C20 N4 121.8(3) yes
C19 C20 C21 124.8(3) yes
N4 C20 C21 113.4(3) yes
C20 C21 N5 112.6(3) yes
C20 C21 C22 125.7(3) yes
N5 C21 C22 121.7(3) yes
C21 C22 C23 117.8(3) yes
C21 C22 H221 120.5 no
C23 C22 H221 121.7 no
C22 C23 C24 119.9(3) yes
C22 C23 O2 123.6(3) yes
C24 C23 O2 116.5(3) yes
C23 C24 C25 118.6(3) yes
C23 C24 H241 120.4 no
C25 C24 H241 121.0 no
C24 C25 N5 121.3(3) yes
C24 C25 C26 127.1(3) yes
N5 C25 C26 111.5(3) yes
C25 C26 N6 113.4(3) yes
C25 C26 C27 125.1(3) yes
N6 C26 C27 121.5(3) yes
C26 C27 C28 119.3(4) yes
C26 C27 H271 120.1 no
C28 C27 H271 120.5 no
C27 C28 C29 118.7(4) yes
C27 C28 H281 120.5 no
C29 C28 H281 120.9 no
C28 C29 C30 119.5(4) yes
C28 C29 H291 120.5 no
C30 C29 H291 120.0 no
C29 C30 N6 122.4(4) yes
C29 C30 H301 120.0 no
N6 C30 H301 117.6 no
C32 C31 O1 107.3(3) yes
C32 C31 H311 109.2 no
O1 C31 H311 110.8 no
C32 C31 H312 109.8 no
O1 C31 H312 110.0 no
H311 C31 H312 109.7 no
C31 C32 H321 108.1 no
C31 C32 H322 109.4 no
H321 C32 H322 110.2 no
C31 C32 H323 110.7 no
H321 C32 H323 108.3 no
H322 C32 H323 110.1 no
C34 C33 O2 108.3(3) yes
C34 C33 H331 110.0 no
O2 C33 H331 108.7 no
C34 C33 H332 110.6 no
O2 C33 H332 110.1 no
H331 C33 H332 109.2 no
C33 C34 H341 107.9 no
C33 C34 H342 110.0 no
H341 C34 H342 109.7 no
C33 C34 H343 109.9 no
H341 C34 H343 109.8 no
H342 C34 H343 109.5 no
N7 C35 C36 178.6(6) yes
C35 C36 H361 109.5 no
C35 C36 H362 109.3 no
H361 C36 H362 109.0 no
C35 C36 H363 108.9 no
H361 C36 H363 110.3 no
H362 C36 H363 109.7 no
N8 C37 C38 178.6(5) yes
C37 C38 H381 108.5 no
C37 C38 H382 108.0 no
H381 C38 H382 110.2 no
C37 C38 H383 109.2 no
H381 C38 H383 109.8 no
H382 C38 H383 111.1 no
C31 O1 C8 116.3(3) yes
C33 O2 C23 116.3(3) yes
F1 P1 F2 178.7(2) yes
F1 P1 F3 89.39(18) yes
F2 P1 F3 90.17(18) yes
F1 P1 F4 89.41(18) yes
F2 P1 F4 91.03(18) yes
F3 P1 F4 178.74(18) yes
F1 P1 F5 89.0(2) yes
F2 P1 F5 89.8(2) yes
F3 P1 F5 88.38(17) yes
F4 P1 F5 91.22(19) yes
F1 P1 F6 90.9(2) yes
F2 P1 F6 90.3(2) yes
F3 P1 F6 91.02(18) yes
F4 P1 F6 89.4(2) yes
F5 P1 F6 179.4(2) yes
F11 P2 F12 178.6(3) yes
F11 P2 F13 91.2(3) yes
F12 P2 F13 88.3(3) yes
F11 P2 F14 89.1(3) yes
F12 P2 F14 91.4(3) yes
F13 P2 F14 179.3(2) yes
F11 P2 F15 89.6(2) yes
F12 P2 F15 91.7(2) yes
F13 P2 F15 87.5(2) yes
F14 P2 F15 91.8(2) yes
F11 P2 F16 89.7(2) yes
F12 P2 F16 89.0(2) yes
F13 P2 F16 91.76(19) yes
F14 P2 F16 88.91(18) yes
F15 P2 F16 179.0(2) yes

loop_
_geom_bond_atom_site_label_1
_geom_bond_atom_site_label_2
_geom_bond_distance
_geom_bond_publ_flag
Co1 N1 2.156(3) yes
Co1 N2 1.919(3) yes
Co1 N3 2.161(3) yes
Co1 N4 2.007(3) yes
Co1 N5 1.874(3) yes
Co1 N6 2.009(3) yes
N1 C1 1.345(5) yes
N1 C5 1.353(5) yes
N2 C6 1.380(5) yes
N2 C10 1.333(4) yes
N3 C11 1.349(4) yes
N3 C15 1.336(5) yes
N4 C16 1.337(5) yes
N4 C20 1.363(5) yes
N5 C21 1.347(4) yes
N5 C25 1.350(4) yes
N6 C26 1.366(4) yes
N6 C30 1.342(5) yes
N7 C35 1.136(7) yes
N8 C37 1.141(6) yes
C1 C2 1.388(6) yes
C1 H11 0.946 no
C2 C3 1.384(6) yes
C2 H21 0.948 no
C3 C4 1.383(6) yes
C3 H31 0.959 no
C4 C5 1.392(5) yes
C4 H41 0.943 no
C5 C6 1.488(5) yes
C6 C7 1.380(5) yes
C7 C8 1.401(5) yes
C7 H71 0.957 no
C8 C9 1.394(5) yes
C8 O1 1.348(4) yes
C9 C10 1.393(5) yes
C9 H91 0.952 no
C10 C11 1.486(5) yes
C11 C12 1.385(5) yes
C12 C13 1.389(6) yes
C12 H121 0.930 no
C13 C14 1.392(6) yes
C13 H131 0.940 no
C14 C15 1.387(6) yes
C14 H141 0.949 no
C15 H151 0.952 no
C16 C17 1.379(6) yes
C16 H161 0.950 no
C17 C18 1.383(6) yes
C17 H171 0.950 no
C18 C19 1.386(5) yes
C18 H181 0.946 no
C19 C20 1.385(5) yes
C19 H191 0.948 no
C20 C21 1.474(5) yes
C21 C22 1.390(5) yes
C22 C23 1.404(5) yes
C22 H221 0.960 no
C23 C24 1.405(5) yes
C23 O2 1.347(4) yes
C24 C25 1.377(5) yes
C24 H241 0.947 no
C25 C26 1.476(5) yes
C26 C27 1.389(5) yes
C27 C28 1.392(5) yes
C27 H271 0.946 no
C28 C29 1.386(6) yes
C28 H281 0.959 no
C29 C30 1.381(6) yes
C29 H291 0.942 no
C30 H301 0.948 no
C31 C32 1.504(5) yes
C31 O1 1.453(4) yes
C31 H311 0.992 no
C31 H312 1.004 no
C32 H321 0.975 no
C32 H322 0.975 no
C32 H323 0.978 no
C33 C34 1.502(5) yes
C33 O2 1.452(4) yes
C33 H331 0.997 no
C33 H332 0.991 no
C34 H341 0.974 no
C34 H342 0.983 no
C34 H343 0.982 no
C35 C36 1.433(7) yes
C36 H361 0.962 no
C36 H362 0.965 no
C36 H363 0.959 no
C37 C38 1.448(7) yes
C38 H381 0.957 no
C38 H382 0.967 no
C38 H383 0.954 no
P1 F1 1.600(3) yes
P1 F2 1.585(3) yes
P1 F3 1.598(3) yes
P1 F4 1.586(3) yes
P1 F5 1.592(3) yes
P1 F6 1.586(3) yes
P2 F11 1.575(3) yes
P2 F12 1.565(4) yes
P2 F13 1.581(3) yes
P2 F14 1.571(3) yes
P2 F15 1.589(3) yes
P2 F16 1.604(3) yes
